data_2009486
loop_
_publ_author_name
'Guti\'errez-Zorrilla, J.M.'
'Yamase, T.'
'Sugeta, M.'

_publ_section_title
;
 Tetrakis(isopropylammonium) \b-octamolybdate(VI)
;
_journal_issue 2
_journal_name_full 'Acta Crystallographica Section C'
_journal_page_first 196
_journal_page_last 198
_journal_paper_doi 10.1107/S0108270193007371
_journal_volume 50
_journal_year 1994
_chemical_formula_sum 'C12 H40 Mo8 N4 O26'
_chemical_formula_weight 1423.979
_space_group_IT_number 14
_symmetry_cell_setting monoclinic
_symmetry_space_group_name_Hall '-P 2ybc'
_symmetry_space_group_name_H-M 'P 1 21/c 1'
_atom_type_scat_source IntTabIV
_cell_angle_alpha 90
_cell_angle_beta 116.530(10)
_cell_angle_gamma 90
_cell_formula_units_Z 2
_cell_length_a 11.096(2)
_cell_length_b 17.308(3)
_cell_length_c 10.526(2)
_cell_measurement_reflns_used 20
_cell_measurement_temperature 296
_cell_measurement_theta_max 12
_cell_measurement_theta_min 10
_cell_volume 1808.6(6)
_diffrn_measurement_device 'Rigaku AFC-5S'
_diffrn_measurement_method \w/2\q
_diffrn_radiation_type MoK\a
_diffrn_radiation_wavelength 0.71069
_diffrn_reflns_av_R_equivalents 0.0082
_diffrn_reflns_limit_h_max 15
_diffrn_reflns_limit_h_min -15
_diffrn_reflns_limit_k_max 24
_diffrn_reflns_limit_k_min 0
_diffrn_reflns_limit_l_max 14
_diffrn_reflns_limit_l_min 0
_diffrn_reflns_number 5691
_diffrn_reflns_theta_max 30
_diffrn_standards_decay_% none
_diffrn_standards_interval_count 100
_diffrn_standards_number 3
_exptl_absorpt_coefficient_mu 2.71
_exptl_absorpt_correction_T_max 1.07
_exptl_absorpt_correction_T_min 0.93
_exptl_absorpt_correction_type refdelf
_exptl_crystal_colour colourless
_exptl_crystal_density_diffrn 2.615
_exptl_crystal_density_meas 2.630(10)
_exptl_crystal_description prism
_exptl_crystal_size_max 0.40
_exptl_crystal_size_mid 0.20
_exptl_crystal_size_min 0.20
_refine_diff_density_max 0.6449
_refine_diff_density_min -1.1707
_refine_ls_extinction_method none
_refine_ls_goodness_of_fit_obs 4.820
_refine_ls_hydrogen_treatment noref
_refine_ls_number_parameters 226
_refine_ls_number_reflns 4487
_refine_ls_R_factor_obs 0.0294
_refine_ls_shift/esd_max 0.025
_refine_ls_structure_factor_coef F
_refine_ls_weighting_details 'w = 1/\s^2^(F)'
_refine_ls_weighting_scheme calc
_refine_ls_wR_factor_obs 0.0329
_reflns_number_observed 4621
_reflns_number_total 5264
_reflns_observed_criterion I>3\s(I)
_cod_data_source_file oh1037.cif
_cod_data_source_block oh1037_structure_1_of_1
_cod_depositor_comments
;
The following automatic conversions were performed:

'_refine_ls_weighting_scheme' value '1/\s^2^(F)' was changed to
'calc'. New tag '_refine_ls_weighting_details' was created. The value
of the new tag was set to 'w = 1/\s^2^(F)'.

Automatic conversion script
Id: cif_fix_values 3143 2015-03-26 13:38:13Z robertas 
;
_cod_original_cell_volume 1808.5(9)
_cod_original_sg_symbol_H-M 'P 21/c'
_cod_database_code 2009486

loop_
_symmetry_equiv_pos_as_xyz
x,y,z
-x,-y,-z
x,1/2-y,1/2+z
-x,-1/2+y,-1/2-z

loop_
_atom_site_label
_atom_site_fract_x
_atom_site_fract_y
_atom_site_fract_z
Mo(1) .09562(4) .08582(3) .51062(5)
Mo(2) -.08183(5) .08684(3) .67947(5)
Mo(3) -.35376(5) .04843(3) .38658(5)
Mo(4) -.16770(5) .05252(3) .21882(5)
O(1) .0683(4) .1811(2) .4807(4)
O(2) -.1056(4) .1818(2) .6404(4)
O(3) -.3672(4) .1464(2) .3613(4)
O(4) -.1830(4) .1508(2) .2035(4)
O(5) .2672(3) .0720(2) .5621(4)
O(6) -.0515(4) .0805(2) .8521(4)
O(7) -.5127(4) .0181(2) .3421(4)
O(8) -.1924(4) .0222(2) .0553(4)
O(9) .1027(3) .0756(2) .6979(4)
O(10) -.2603(3) .0482(2) .5902(4)
O(11) -.3294(4) .0232(2) .2224(4)
O(12) .0336(3) .0471(2) .3154(4)
O(13) -.1050(3) .0508(2) .4564(3)
N(1) -.2369(5) .2063(3) .9020(6)
N(2) .2002(5) .0726(3) .1715(5)
C(11) -.3573(6) .1568(3) .8108(6)
C(12) -.4549(7) .1567(4) .8732(7)
C(13) -.4181(6) .1892(4) .6599(7)
C(21) .2030(6) .1552(3) .1326(6)
C(22) .2919(7) .1644(4) .0599(8)
C(23) .2435(9) .2036(4) .2595(8)
H(11) -.1955 .1878 .9970
H(12) -.1719 .2055 .8654
H(13) -.2658 .2581 .9012
H(21) .1406 .0648 .2130
H(22) .1732 .0401 .0901
H(23) .2892 .0573 .2393
H(111) -.3254 .1046 .8106
H(121) -.4853 .2075 .8752
H(122) -.5305 .1245 .8179
H(123) -.4129 .1367 .9683
H(131) -.4461 .2405 .6604
H(132) -.3533 .1877 .6235
H(133) -.4939 .1583 .6001
H(211) .1112 .1695 .0659
H(221) .3808 .1494 .1222
H(222) .2596 .1327 -.0237
H(223) .2917 .2169 .0318
H(231) .3313 .1895 .3272
H(232) .2438 .2569 .2348
H(233) .1824 .1975 .2998

loop_
_geom_angle_atom_site_label_1
_geom_angle_atom_site_label_2
_geom_angle_atom_site_label_3
_geom_angle
_geom_angle_publ_flag
O(1) Mo(1) O(5) 105.8(2) no
O(1) Mo(1) O(9) 101.6(2) no
O(1) Mo(1) O(12) 100.9(2) no
O(1) Mo(1) O(13) 98.6(2) no
O(1) Mo(1) O(13) 172.9(2) no
O(5) Mo(1) O(9) 97.4(2) no
O(5) Mo(1) O(12) 95.8(2) no
O(5) Mo(1) O(13) 155.5(2) no
O(5) Mo(1) O(13) 81.30(10) no
O(9) Mo(1) O(12) 149.70(10) no
O(9) Mo(1) O(13) 79.00(10) no
O(9) Mo(1) O(13) 77.50(10) no
O(12) Mo(1) O(13) 77.70(10) no
O(12) Mo(1) O(13) 77.70(10) no
O(13) Mo(1) O(13) 74.20(10) no
O(2) Mo(2) O(6) 105.0(2) no
O(2) Mo(2) O(9) 99.3(2) no
O(2) Mo(2) O(10) 102.0(2) no
O(2) Mo(2) O(12) 165.1(2) no
O(2) Mo(2) O(13) 94.6(2) no
O(6) Mo(2) O(9) 100.8(2) no
O(6) Mo(2) O(10) 99.9(2) no
O(6) Mo(2) O(12) 88.7(2) no
O(6) Mo(2) O(13) 160.3(2) no
O(9) Mo(2) O(10) 145.20(10) no
O(9) Mo(2) O(12) 71.90(10) no
O(9) Mo(2) O(13) 73.50(10) no
O(10) Mo(2) O(12) 80.90(10) no
O(10) Mo(2) O(13) 77.60(10) no
O(12) Mo(2) O(13) 71.50(10) no
O(3) Mo(3) O(5) 161.8(2) no
O(3) Mo(3) O(7) 104.9(2) no
O(3) Mo(3) O(10) 98.2(2) no
O(3) Mo(3) O(11) 97.1(2) no
O(3) Mo(3) O(13) 92.2(2) no
O(5) Mo(3) O(7) 93.4(2) no
O(5) Mo(3) O(10) 76.70(10) no
O(5) Mo(3) O(11) 77.80(10) no
O(5) Mo(3) O(13) 96.60(10) no
O(7) Mo(3) O(10) 106.5(2) no
O(7) Mo(3) O(11) 103.2(2) no
O(7) Mo(3) O(13) 162.9(2) no
O(10) Mo(3) O(11) 141.60(10) no
O(10) Mo(3) O(13) 72.50(10) no
O(11) Mo(3) O(13) 71.90(10) no
O(4) Mo(4) O(8) 104.3(2) no
O(4) Mo(4) O(9) 164.7(2) no
O(4) Mo(4) O(11) 102.4(2) no
O(4) Mo(4) O(12) 97.8(2) no
O(4) Mo(4) O(13) 94.9(2) no
O(8) Mo(4) O(9) 88.3(2) no
O(8) Mo(4) O(11) 102.3(2) no
O(8) Mo(4) O(12) 98.0(2) no
O(8) Mo(4) O(13) 160.0(2) no
O(9) Mo(4) O(11) 82.90(10) no
O(9) Mo(4) O(12) 71.50(10) no
O(9) Mo(4) O(13) 71.90(10) no
O(11) Mo(4) O(12) 146.70(10) no
O(11) Mo(4) O(13) 78.50(10) no
O(12) Mo(4) O(13) 73.60(10) no

loop_
_geom_bond_atom_site_label_1
_geom_bond_atom_site_label_2
_geom_bond_distance
_geom_bond_publ_flag
Mo(1) O(1) 1.684(4) yes
Mo(1) O(5) 1.748(4) no
Mo(1) O(9) 1.945(3) no
Mo(1) O(12) 1.969(3) no
Mo(1) O(13) 2.125(3) no
Mo(1) O(13) 2.385(4) no
Mo(2) O(2) 1.687(4) no
Mo(2) O(6) 1.697(4) no
Mo(2) O(9) 1.978(3) no
Mo(2) O(10) 1.895(4) no
Mo(2) O(13) 2.330(3) no
Mo(2) O(12) 2.375(4) no
Mo(3) O(3) 1.712(4) no
Mo(3) O(7) 1.694(4) no
Mo(3) O(10) 1.919(4) no
Mo(3) O(11) 1.914(4) no
Mo(3) O(13) 2.519(3) no
Mo(3) O(5)i 2.330(3) no
Mo(4) O(4) 1.710(4) no
Mo(4) O(8) 1.700(4) no
Mo(4) O(11) 1.882(4) no
Mo(4) O(12) 2.000(4) no
Mo(4) O(13) 2.277(3) no
Mo(4) O(9)i 2.376(4) no
O(1) O(5) 2.736(5) no
O(1) O(9) 2.816(5) no
O(1) O(12) 2.820(5) no
O(1) O(13) 2.901(5) no
O(5) O(9) 2.777(5) no
O(5) O(12) 2.763(5) no
O(5) O(13) 2.735(5) no
O(9) O(13) 2.593(5) no
O(9) O(13)i 2.732(5) no
O(12) O(13) 2.571(5) no
O(12) O(13)i 2.750(5) no
O(13) O(13)i 2.729(7) no
O(2) O(6) 2.684(6) no
O(2) O(9) 2.800(5) no
O(2) O(10) 2.787(5) no
O(2) O(13) 2.984(5) no
O(6) O(9) 2.837(5) no
O(6) O(10) 2.752(5) no
O(6) O(12)i 2.889(5) no
O(9) O(13) 2.593(5) no
O(9) O(12)i 2.575(5) no
O(10) O(13) 2.669(5) no
O(10) O(12)i 2.794(5) no
O(13) O(12)i 2.750(5) no

loop_
_geom_contact_atom_site_label_1
_geom_contact_atom_site_label_2
_geom_contact_distance
_geom_contact_site_symmetry_2
_geom_contact_publ_flag
N(1) O(2) 2.984(7) 3_555 yes
N(1) O(3) 2.868(7) 3_555 yes
N(1) O(4) 3.107(7) 1_556 yes
N(1) O(6) 3.195(6) . yes
N(2) O(6) 3.073(6) 2_556 yes
N(2) O(7) 3.025(6) 1_655 yes
N(2) O(8) 2.867(6) 2_555 yes
N(2) O(10) 3.100(6) 2_556 yes
N(2) O(12) 2.901(6) . yes
